data_2109067
loop_
_publ_author_name
'Ragusa, Arianna C.'
'Peloquin, Andrew J.'
'Shahani, Marjan M.'
'Dowling, Keri N.'
'Golen, James A.'
'McMillen, Colin D.'
'Rabinovich, Daniel'
'Pennington, William T.'

_publ_section_title
;
 Heterocyclic 1,3-diazepine-based thiones and selones as versatile
 halogen-bond acceptors
;
_journal_issue 5
_journal_name_full 'Acta Crystallographica Section B'
_journal_page_first
;
;
_journal_paper_doi 10.1107/S2052520622008150
_journal_volume 78
_journal_year 2022
_chemical_formula_moiety '5(C6 F5 I), 2(C23 H30 N2 Se)'
_chemical_formula_sum 'C76 H60 F25 I5 N4 Se2'
_chemical_formula_weight 2296.70
_space_group_crystal_system monoclinic
_space_group_IT_number 14
_space_group_name_Hall '-P 2ybc'
_space_group_name_H-M_alt 'P 1 21/c 1'
_atom_sites_solution_hydrogens geom
_atom_sites_solution_secondary difmap
_audit_creation_date 2021-11-16
_audit_creation_method
;
Olex2 1.5
(compiled 2021.10.07 svn.r9718050b for OlexSys, GUI svn.r6410)
;
_cell_angle_alpha 90
_cell_angle_beta 113.037(2)
_cell_angle_gamma 90
_cell_formula_units_Z 2
_cell_length_a 25.9292(14)
_cell_length_b 8.0709(4)
_cell_length_c 20.4309(11)
_cell_measurement_reflns_used 9981
_cell_measurement_temperature 100.00
_cell_measurement_theta_max 27.52
_cell_measurement_theta_min 2.56
_cell_volume 3934.6(4)
_computing_cell_refinement 'SAINT V8.38A (Bruker AXS Inc., 2017)'
_computing_data_collection 'APEX3 v2017.3-0 (Bruker AXS Inc., 2017)'
_computing_data_reduction 'SAINT V8.38A (Bruker AXS Inc., 2017)'
_computing_molecular_graphics 'Mercury (Macrae <i>et al.</i>, 2008)'
_computing_publication_material 'Olex2 1.5 (Dolomanov <i>et al.</i>, 2009)'
_computing_structure_refinement 'SHELXL 2018/3 (Sheldrick, 2015<i>b</i>)'
_computing_structure_solution 'SHELXT 2018/2 (Sheldrick, 2015<i>a</i>)'
_diffrn_ambient_temperature 100.00
_diffrn_measured_fraction_theta_full 0.998
_diffrn_measured_fraction_theta_max 0.996
_diffrn_measurement_device_type 'Bruker D8 Venture Photon 2'
_diffrn_measurement_method '\f and \w scans'
_diffrn_radiation_type MoK\a
_diffrn_radiation_wavelength 0.71073
_diffrn_reflns_av_R_equivalents 0.0352
_diffrn_reflns_av_unetI/netI 0.0212
_diffrn_reflns_Laue_measured_fraction_full 0.998
_diffrn_reflns_Laue_measured_fraction_max 0.996
_diffrn_reflns_limit_h_max 33
_diffrn_reflns_limit_h_min -33
_diffrn_reflns_limit_k_max 10
_diffrn_reflns_limit_k_min -10
_diffrn_reflns_limit_l_max 26
_diffrn_reflns_limit_l_min -26
_diffrn_reflns_number 61094
_diffrn_reflns_point_group_measured_fraction_full 0.998
_diffrn_reflns_point_group_measured_fraction_max 0.996
_diffrn_reflns_theta_full 25.242
_diffrn_reflns_theta_max 27.535
_diffrn_reflns_theta_min 2.166
_diffrn_source 'Incoatec I\mS'
_diffrn_source_current 1.0
_diffrn_source_power 0.05
_diffrn_source_voltage 50.0
_diffrn_standards_number 0
_exptl_absorpt_coefficient_mu 3.006
_exptl_absorpt_correction_T_max 0.7456
_exptl_absorpt_correction_T_min 0.6617
_exptl_absorpt_correction_type multi-scan
_exptl_absorpt_process_details 'SADABS v2016/2 (Bruker AXS Inc., 2017)'
_exptl_crystal_colour yellow
_exptl_crystal_colour_primary yellow
_exptl_crystal_density_diffrn 1.939
_exptl_crystal_density_meas ?
_exptl_crystal_density_method 'not measured'
_exptl_crystal_description plate
_exptl_crystal_F_000 2204
_exptl_crystal_size_max 0.235
_exptl_crystal_size_mid 0.194
_exptl_crystal_size_min 0.132
_exptl_transmission_factor_max 'not measured'
_exptl_transmission_factor_min 'not measured'
_refine_diff_density_max 1.056
_refine_diff_density_min -0.750
_refine_diff_density_rms 0.079
_refine_ls_extinction_method none
_refine_ls_goodness_of_fit_ref 1.089
_refine_ls_hydrogen_treatment constr
_refine_ls_matrix_type full
_refine_ls_number_parameters 565
_refine_ls_number_reflns 9058
_refine_ls_number_restraints 51
_refine_ls_restrained_S_all 1.090
_refine_ls_R_factor_all 0.0277
_refine_ls_R_factor_gt 0.0236
_refine_ls_shift/su_max 0.002
_refine_ls_shift/su_mean 0.000
_refine_ls_structure_factor_coef Fsqd
_refine_ls_weighting_details 'w=1/[\s^2^(Fo^2^)+(0.0103P)^2^+7.6201P] where P=(Fo^2^+2Fc^2^)/3'
_refine_ls_weighting_scheme calc
_refine_ls_wR_factor_gt 0.0512
_refine_ls_wR_factor_ref 0.0528
_reflns_Friedel_coverage 0.000
_reflns_number_gt 8222
_reflns_number_total 9058
_reflns_threshold_expression 'I > 2\s(I)'
_cod_data_source_file rm5061sup1.cif
_cod_data_source_block 2SDiazMesSe_5F5IB
_cod_depositor_comments
;
The following automatic conversions were performed:

data item '_exptl_crystal_density_meas' value 'not measured' was
changed to '?' -- the value is perceived as not measured.

Automatic conversion script
Id: cif_fix_values 7556 2019-12-06 15:28:31Z antanas 
;
_cod_database_code 2109067
_shelx_shelxl_version_number 2018/3
_shelx_space_group_comment
;
The symmetry employed for this shelxl refinement is uniquely defined
by the following loop, which should always be used as a source of
symmetry information in preference to the above space-group names.
They are only intended as comments.
;
_shelx_estimated_absorpt_t_max 0.692
_shelx_estimated_absorpt_t_min 0.538
_olex2_refinement_description
;
1. Fixed Uiso
 At 1.2 times of:
  All C(H) groups, All C(H,H) groups
 At 1.5 times of:
  All C(H,H,H) groups
2. Restrained distances
 C36-C37 \\sim C37-C38 \\sim C38-C39 \\sim C39-C40 \\sim C40-C41 \\sim C41-C36
 with sigma of 0.01
3. Uiso/Uaniso restraints and constraints
C36 \\sim C37 \\sim C38 \\sim C39 \\sim C40 \\sim C41: within 2A with sigma of
0.003 and sigma for terminal atoms of 0.006 within 2A
4. Others
 Fixed Sof: I3(0.5) F11(0.5) F12(0.5) F13(0.5) F14(0.5) F15(0.5) C36(0.5)
 C37(0.5) C38(0.5) C39(0.5) C40(0.5) C41(0.5)
5.a Secondary CH2 refined with riding coordinates:
 C2(H2A,H2B), C3(H3A,H3B), C4(H4A,H4B), C5(H5A,H5B)
5.b Aromatic/amide H refined with riding coordinates:
 C8(H8), C10(H10), C17(H17), C19(H19)
5.c Idealised Me refined as rotating group:
 C12(H12A,H12B,H12C), C13(H13A,H13B,H13C), C14(H14A,H14B,H14C), C21(H21A,H21B,
 H21C), C22(H22A,H22B,H22C), C23(H23A,H23B,H23C)
;
_olex2_submission_special_instructions 'No special instructions were received'

loop_
_space_group_symop_operation_xyz
'x, y, z'
'-x, y+1/2, -z+1/2'
'-x, -y, -z'
'x, -y-1/2, z-1/2'

loop_
_atom_site_label
_atom_site_type_symbol
_atom_site_fract_x
_atom_site_fract_y
_atom_site_fract_z
_atom_site_U_iso_or_equiv
_atom_site_adp_type
_atom_site_occupancy
_atom_site_site_symmetry_order
_atom_site_calc_flag
_atom_site_refinement_flags_posn
_atom_site_refinement_flags_adp
_atom_site_refinement_flags_occupancy
_atom_site_disorder_assembly
_atom_site_disorder_group
I1 I 0.36299(2) 0.15544(2) -0.10920(2) 0.02006(4) Uani 1 1 d . . . . .
F1 F 0.48386(7) 0.3203(2) -0.03476(8) 0.0292(3) Uani 1 1 d . . . . .
F2 F 0.56519(7) 0.2949(2) 0.09629(9) 0.0344(4) Uani 1 1 d . . . . .
F3 F 0.55311(6) 0.0830(2) 0.19303(8) 0.0295(3) Uani 1 1 d . . . . .
F4 F 0.46037(6) -0.10999(18) 0.15628(8) 0.0230(3) Uani 1 1 d . . . . .
F5 F 0.37763(6) -0.08396(18) 0.02570(8) 0.0226(3) Uani 1 1 d . . . . .
C24 C 0.42819(10) 0.1194(3) -0.00858(13) 0.0184(5) Uani 1 1 d . . . . .
C25 C 0.47680(11) 0.2123(3) 0.01111(14) 0.0211(5) Uani 1 1 d . . . . .
C26 C 0.51903(10) 0.2011(3) 0.07825(14) 0.0222(5) Uani 1 1 d . . . . .
C27 C 0.51331(10) 0.0921(3) 0.12718(13) 0.0214(5) Uani 1 1 d . . . . .
C28 C 0.46566(10) -0.0048(3) 0.10812(13) 0.0184(5) Uani 1 1 d . . . . .
C29 C 0.42379(10) 0.0099(3) 0.04130(13) 0.0176(5) Uani 1 1 d . . . . .
I2 I 0.82447(2) 0.56411(2) 0.71374(2) 0.02300(4) Uani 1 1 d . . . . .
F6 F 0.84760(7) 0.4894(3) 0.57197(9) 0.0413(5) Uani 1 1 d . . . . .
F7 F 0.93111(9) 0.3325(3) 0.55144(10) 0.0498(5) Uani 1 1 d . . . . .
F8 F 1.01570(8) 0.1920(2) 0.66196(12) 0.0466(5) Uani 1 1 d . . . . .
F9 F 1.01590(8) 0.2089(3) 0.79492(11) 0.0490(5) Uani 1 1 d . . . . .
F10 F 0.93198(8) 0.3638(2) 0.81645(8) 0.0372(4) Uani 1 1 d . . . . .
C30 C 0.88741(10) 0.4339(3) 0.69523(13) 0.0183(5) Uani 1 1 d . . . . .
C31 C 0.88868(11) 0.4229(3) 0.62860(14) 0.0231(5) Uani 1 1 d . . . . .
C32 C 0.93157(12) 0.3434(4) 0.61722(15) 0.0279(6) Uani 1 1 d . . . . .
C33 C 0.97452(11) 0.2720(3) 0.67329(17) 0.0289(6) Uani 1 1 d . . . . .
C34 C 0.97427(11) 0.2807(3) 0.74002(16) 0.0290(6) Uani 1 1 d . . . . .
C35 C 0.93099(11) 0.3605(3) 0.75041(13) 0.0228(5) Uani 1 1 d . . . . .
Se1 Se 0.73177(2) 0.76413(3) 0.26819(2) 0.01628(5) Uani 1 1 d . . . . .
N1 N 0.68680(8) 0.5035(2) 0.31895(11) 0.0167(4) Uani 1 1 d . . . . .
N2 N 0.75425(8) 0.4207(2) 0.27638(11) 0.0175(4) Uani 1 1 d . . . . .
C1 C 0.72370(10) 0.5418(3) 0.28930(12) 0.0154(4) Uani 1 1 d . . . . .
C2 C 0.76653(12) 0.2513(3) 0.30925(16) 0.0284(6) Uani 1 1 d . . . . .
H2A H 0.804787 0.219042 0.314519 0.034 Uiso 1 1 calc R U . . .
H2B H 0.740053 0.171656 0.276056 0.034 Uiso 1 1 calc R U . . .
C3 C 0.76260(13) 0.2353(4) 0.38095(17) 0.0337(7) Uani 1 1 d . . . . .
H3A H 0.780363 0.333056 0.410391 0.040 Uiso 1 1 calc R U . . .
H3B H 0.783566 0.135636 0.405497 0.040 Uiso 1 1 calc R U . . .
C4 C 0.70207(13) 0.2217(4) 0.37435(18) 0.0351(7) Uani 1 1 d . . . . .
H4A H 0.689292 0.105434 0.364189 0.042 Uiso 1 1 calc R U . . .
H4B H 0.699832 0.254260 0.419890 0.042 Uiso 1 1 calc R U . . .
C5 C 0.66415(11) 0.3331(3) 0.31507(15) 0.0250(5) Uani 1 1 d . . . . .
H5A H 0.659108 0.283550 0.268633 0.030 Uiso 1 1 calc R U . . .
H5B H 0.626869 0.339055 0.317692 0.030 Uiso 1 1 calc R U . . .
C6 C 0.78182(10) 0.4493(3) 0.22777(13) 0.0169(5) Uani 1 1 d . . . . .
C7 C 0.83803(10) 0.4949(3) 0.25493(14) 0.0198(5) Uani 1 1 d . . . . .
C8 C 0.86397(11) 0.5146(3) 0.20695(15) 0.0243(5) Uani 1 1 d . . . . .
H8 H 0.902347 0.545733 0.224618 0.029 Uiso 1 1 calc R U . . .
C9 C 0.83560(12) 0.4903(3) 0.13458(15) 0.0249(5) Uani 1 1 d . . . . .
C10 C 0.77979(12) 0.4396(3) 0.10960(14) 0.0250(5) Uani 1 1 d . . . . .
H10 H 0.760162 0.419717 0.060168 0.030 Uiso 1 1 calc R U . . .
C11 C 0.75190(10) 0.4170(3) 0.15534(13) 0.0201(5) Uani 1 1 d . . . . .
C12 C 0.86966(11) 0.5331(4) 0.33263(14) 0.0276(6) Uani 1 1 d . . . . .
H12A H 0.853197 0.630672 0.345544 0.041 Uiso 1 1 calc R U . . .
H12B H 0.909018 0.555278 0.341674 0.041 Uiso 1 1 calc R U . . .
H12C H 0.867327 0.438085 0.361234 0.041 Uiso 1 1 calc R U . . .
C13 C 0.86310(14) 0.5252(4) 0.08306(18) 0.0388(8) Uani 1 1 d . . . . .
H13A H 0.852079 0.635565 0.062308 0.058 Uiso 1 1 calc R U . . .
H13B H 0.851141 0.441861 0.045138 0.058 Uiso 1 1 calc R U . . .
H13C H 0.903922 0.520693 0.108307 0.058 Uiso 1 1 calc R U . . .
C14 C 0.69173(11) 0.3609(4) 0.12740(15) 0.0281(6) Uani 1 1 d . . . . .
H14A H 0.689114 0.256234 0.150231 0.042 Uiso 1 1 calc R U . . .
H14B H 0.678029 0.344715 0.075834 0.042 Uiso 1 1 calc R U . . .
H14C H 0.668887 0.445202 0.137969 0.042 Uiso 1 1 calc R U . . .
C15 C 0.66014(10) 0.6322(3) 0.34395(12) 0.0158(4) Uani 1 1 d . . . . .
C16 C 0.60623(10) 0.6846(3) 0.29970(12) 0.0165(4) Uani 1 1 d . . . . .
C17 C 0.58109(10) 0.8079(3) 0.32509(13) 0.0180(5) Uani 1 1 d . . . . .
H17 H 0.544597 0.845154 0.295628 0.022 Uiso 1 1 calc R U . . .
C18 C 0.60779(10) 0.8777(3) 0.39218(13) 0.0181(5) Uani 1 1 d . . . . .
C19 C 0.66074(10) 0.8197(3) 0.43506(13) 0.0182(5) Uani 1 1 d . . . . .
H19 H 0.678937 0.864592 0.481461 0.022 Uiso 1 1 calc R U . . .
C20 C 0.68807(10) 0.6979(3) 0.41228(12) 0.0170(5) Uani 1 1 d . . . . .
C21 C 0.57537(10) 0.6112(3) 0.22672(13) 0.0226(5) Uani 1 1 d . . . . .
H21A H 0.602250 0.583012 0.205552 0.034 Uiso 1 1 calc R U . . .
H21B H 0.548323 0.692057 0.196465 0.034 Uiso 1 1 calc R U . . .
H21C H 0.555520 0.510925 0.230779 0.034 Uiso 1 1 calc R U . . .
C22 C 0.58091(11) 1.0147(3) 0.41810(15) 0.0248(5) Uani 1 1 d . . . . .
H22A H 0.588977 0.998189 0.468685 0.037 Uiso 1 1 calc R U . . .
H22B H 0.540274 1.012992 0.390963 0.037 Uiso 1 1 calc R U . . .
H22C H 0.596007 1.121794 0.411482 0.037 Uiso 1 1 calc R U . . .
C23 C 0.74582(11) 0.6403(4) 0.46052(14) 0.0259(5) Uani 1 1 d . . . . .
H23A H 0.772019 0.659987 0.437416 0.039 Uiso 1 1 calc R U . . .
H23B H 0.744762 0.521612 0.470074 0.039 Uiso 1 1 calc R U . . .
H23C H 0.758214 0.701816 0.505408 0.039 Uiso 1 1 calc R U . . .
I3 I 1.03484(2) 0.22252(5) 0.98353(2) 0.02758(8) Uani 0.5 1 d . . P A -1
F11 F 0.90480(13) 0.3193(4) 0.92192(16) 0.0248(6) Uani 0.5 1 d . . P A -1
F12 F 0.85170(12) 0.6024(4) 0.92448(16) 0.0269(7) Uani 0.5 1 d . . P A -1
F13 F 0.91056(14) 0.8691(4) 0.99574(17) 0.0314(7) Uani 0.5 1 d . . P A -1
F14 F 1.02388(14) 0.8569(4) 1.05886(16) 0.0308(7) Uani 0.5 1 d . . P A -1
F15 F 1.07926(18) 0.5765(7) 1.0519(3) 0.0298(13) Uani 0.5 1 d . . P A -1
C36 C 0.9939(2) 0.4409(10) 0.9866(4) 0.0174(11) Uani 0.5 1 d D U P A -1
C37 C 0.9359(3) 0.4492(10) 0.9542(6) 0.0181(12) Uani 0.5 1 d D U P A -1
C38 C 0.9076(2) 0.5946(6) 0.9559(2) 0.0194(8) Uani 0.5 1 d D U P A -1
C39 C 0.9368(2) 0.7321(6) 0.9915(3) 0.0178(8) Uani 0.5 1 d D U P A -1
C40 C 0.9957(2) 0.7224(7) 1.0244(3) 0.0221(9) Uani 0.5 1 d D U P A -1
C41 C 1.0237(3) 0.5789(9) 1.0216(4) 0.0179(11) Uani 0.5 1 d D U P A -1

loop_
_atom_site_aniso_label
_atom_site_aniso_U_11
_atom_site_aniso_U_22
_atom_site_aniso_U_33
_atom_site_aniso_U_23
_atom_site_aniso_U_13
_atom_site_aniso_U_12
I1 0.02282(8) 0.01793(8) 0.01910(7) 0.00167(6) 0.00784(6) 0.00109(6)
F1 0.0322(9) 0.0280(9) 0.0309(8) 0.0071(7) 0.0160(7) -0.0065(7)
F2 0.0236(8) 0.0378(10) 0.0403(9) -0.0022(8) 0.0111(7) -0.0127(7)
F3 0.0235(8) 0.0370(9) 0.0220(7) -0.0008(7) 0.0026(6) 0.0007(7)
F4 0.0278(8) 0.0221(8) 0.0210(7) 0.0056(6) 0.0115(6) 0.0031(6)
F5 0.0231(7) 0.0187(7) 0.0257(7) 0.0026(6) 0.0093(6) -0.0042(6)
C24 0.0194(12) 0.0174(12) 0.0186(11) -0.0004(9) 0.0078(9) 0.0021(9)
C25 0.0268(13) 0.0171(12) 0.0253(12) 0.0022(10) 0.0165(11) 0.0000(10)
C26 0.0171(12) 0.0227(13) 0.0282(13) -0.0033(10) 0.0102(10) -0.0025(9)
C27 0.0204(12) 0.0229(13) 0.0197(12) -0.0018(9) 0.0066(10) 0.0045(10)
C28 0.0229(12) 0.0162(11) 0.0194(11) 0.0019(9) 0.0119(10) 0.0040(9)
C29 0.0180(11) 0.0141(11) 0.0229(12) -0.0023(9) 0.0103(9) 0.0012(9)
I2 0.02439(8) 0.01677(8) 0.03445(9) 0.00160(6) 0.01867(7) 0.00219(6)
F6 0.0360(10) 0.0621(13) 0.0212(8) 0.0077(8) 0.0063(7) 0.0210(9)
F7 0.0635(13) 0.0625(14) 0.0377(10) -0.0049(9) 0.0352(10) 0.0140(11)
F8 0.0348(10) 0.0378(11) 0.0790(15) 0.0011(10) 0.0350(10) 0.0144(8)
F9 0.0325(10) 0.0459(12) 0.0521(12) 0.0121(9) -0.0014(9) 0.0187(9)
F10 0.0510(11) 0.0363(10) 0.0208(8) 0.0050(7) 0.0104(8) 0.0080(8)
C30 0.0189(11) 0.0137(11) 0.0242(12) -0.0019(9) 0.0105(10) -0.0009(9)
C31 0.0209(12) 0.0255(13) 0.0215(12) -0.0001(10) 0.0067(10) 0.0048(10)
C32 0.0309(14) 0.0296(15) 0.0305(14) -0.0033(11) 0.0199(12) 0.0020(11)
C33 0.0203(13) 0.0222(13) 0.0477(17) -0.0037(12) 0.0171(12) 0.0032(10)
C34 0.0218(13) 0.0208(13) 0.0362(15) 0.0030(11) 0.0026(11) 0.0054(10)
C35 0.0258(13) 0.0199(13) 0.0211(12) -0.0010(10) 0.0075(10) -0.0012(10)
Se1 0.01626(11) 0.01365(11) 0.02070(11) 0.00179(9) 0.00916(9) 0.00020(8)
N1 0.0168(10) 0.0127(9) 0.0229(10) 0.0012(8) 0.0103(8) 0.0008(7)
N2 0.0192(10) 0.0149(10) 0.0217(10) 0.0030(8) 0.0117(8) 0.0021(8)
C1 0.0165(11) 0.0151(11) 0.0152(10) 0.0009(8) 0.0068(9) 0.0005(8)
C2 0.0307(14) 0.0210(13) 0.0401(16) 0.0098(11) 0.0211(13) 0.0104(11)
C3 0.0416(17) 0.0268(15) 0.0412(17) 0.0153(12) 0.0252(14) 0.0133(12)
C4 0.0454(18) 0.0205(14) 0.0543(19) 0.0141(13) 0.0355(16) 0.0064(12)
C5 0.0263(13) 0.0154(12) 0.0413(15) -0.0016(11) 0.0220(12) -0.0038(10)
C6 0.0197(11) 0.0133(11) 0.0213(11) 0.0031(9) 0.0119(10) 0.0034(9)
C7 0.0187(12) 0.0153(11) 0.0264(12) 0.0033(9) 0.0099(10) 0.0053(9)
C8 0.0193(12) 0.0204(13) 0.0375(15) 0.0061(11) 0.0157(11) 0.0050(10)
C9 0.0330(14) 0.0182(12) 0.0330(14) 0.0101(10) 0.0234(12) 0.0110(10)
C10 0.0352(15) 0.0213(13) 0.0215(12) 0.0022(10) 0.0144(11) 0.0076(11)
C11 0.0224(12) 0.0159(12) 0.0220(12) -0.0010(9) 0.0087(10) 0.0024(9)
C12 0.0196(13) 0.0306(15) 0.0279(13) 0.0020(11) 0.0042(11) 0.0029(11)
C13 0.0462(18) 0.0406(18) 0.0455(18) 0.0203(14) 0.0351(16) 0.0168(14)
C14 0.0261(14) 0.0266(14) 0.0273(13) -0.0046(11) 0.0058(11) -0.0046(11)
C15 0.0165(11) 0.0133(11) 0.0200(11) 0.0031(9) 0.0096(9) 0.0009(8)
C16 0.0162(11) 0.0175(11) 0.0161(11) 0.0038(9) 0.0068(9) -0.0020(9)
C17 0.0163(11) 0.0169(11) 0.0214(11) 0.0071(9) 0.0081(9) 0.0020(9)
C18 0.0217(12) 0.0118(11) 0.0245(12) 0.0026(9) 0.0131(10) 0.0007(9)
C19 0.0197(11) 0.0165(11) 0.0184(11) 0.0000(9) 0.0075(9) -0.0024(9)
C20 0.0160(11) 0.0159(11) 0.0188(11) 0.0045(9) 0.0066(9) 0.0000(9)
C21 0.0193(12) 0.0293(14) 0.0178(11) 0.0003(10) 0.0058(10) -0.0017(10)
C22 0.0275(13) 0.0163(12) 0.0343(14) -0.0009(10) 0.0160(11) 0.0031(10)
C23 0.0209(13) 0.0295(14) 0.0227(12) -0.0002(11) 0.0035(10) 0.0035(11)
I3 0.0344(2) 0.02766(19) 0.02438(18) 0.00631(15) 0.01550(17) 0.00685(18)
F11 0.0303(17) 0.0236(17) 0.0212(15) -0.0055(13) 0.0108(13) -0.0121(14)
F12 0.0202(15) 0.0328(17) 0.0253(15) -0.0010(13) 0.0064(12) -0.0036(13)
F13 0.0387(19) 0.0269(17) 0.0301(17) -0.0006(13) 0.0151(15) 0.0028(14)
F14 0.0380(18) 0.0263(17) 0.0231(15) -0.0046(13) 0.0067(14) -0.0141(14)
F15 0.018(2) 0.046(3) 0.023(2) 0.005(2) 0.006(2) -0.004(2)
C36 0.017(3) 0.024(2) 0.013(2) 0.0026(16) 0.008(2) -0.002(2)
C37 0.018(3) 0.024(2) 0.015(2) 0.0021(17) 0.009(2) -0.005(2)
C38 0.0190(18) 0.0247(19) 0.0147(16) 0.0010(15) 0.0068(15) -0.0065(16)
C39 0.0155(19) 0.0230(19) 0.0114(16) -0.0010(15) 0.0013(15) -0.0114(16)
C40 0.019(2) 0.028(2) 0.0150(17) -0.0003(16) 0.0023(16) -0.0067(18)
C41 0.015(3) 0.025(2) 0.0139(19) 0.0023(16) 0.006(2) -0.007(2)

loop_
_atom_type_symbol
_atom_type_description
_atom_type_scat_dispersion_real
_atom_type_scat_dispersion_imag
_atom_type_scat_source
C C 0.0033 0.0016 'International Tables Vol C Tables 4.2.6.8 and 6.1.1.4'
H H 0.0000 0.0000 'International Tables Vol C Tables 4.2.6.8 and 6.1.1.4'
F F 0.0171 0.0103 'International Tables Vol C Tables 4.2.6.8 and 6.1.1.4'
I I -0.4742 1.8119 'International Tables Vol C Tables 4.2.6.8 and 6.1.1.4'
N N 0.0061 0.0033 'International Tables Vol C Tables 4.2.6.8 and 6.1.1.4'
Se Se -0.0929 2.2259 'International Tables Vol C Tables 4.2.6.8 and 6.1.1.4'

loop_
_geom_angle_atom_site_label_1
_geom_angle_atom_site_label_2
_geom_angle_atom_site_label_3
_geom_angle
_geom_angle_site_symmetry_1
_geom_angle_site_symmetry_3
_geom_angle_publ_flag
C25 C24 I1 120.00(18) . . ?
C25 C24 C29 117.3(2) . . ?
C29 C24 I1 122.61(18) . . ?
F1 C25 C24 120.4(2) . . ?
F1 C25 C26 117.6(2) . . ?
C26 C25 C24 122.0(2) . . ?
F2 C26 C25 120.7(2) . . ?
F2 C26 C27 119.8(2) . . ?
C27 C26 C25 119.4(2) . . ?
F3 C27 C26 120.2(2) . . ?
F3 C27 C28 120.3(2) . . ?
C26 C27 C28 119.5(2) . . ?
F4 C28 C27 119.1(2) . . ?
F4 C28 C29 120.8(2) . . ?
C29 C28 C27 120.1(2) . . ?
F5 C29 C24 120.4(2) . . ?
F5 C29 C28 118.0(2) . . ?
C28 C29 C24 121.6(2) . . ?
C31 C30 I2 122.14(18) . . ?
C31 C30 C35 116.9(2) . . ?
C35 C30 I2 120.96(18) . . ?
F6 C31 C30 120.6(2) . . ?
F6 C31 C32 117.5(2) . . ?
C30 C31 C32 121.9(2) . . ?
F7 C32 C31 120.5(3) . . ?
F7 C32 C33 119.6(2) . . ?
C33 C32 C31 119.9(3) . . ?
F8 C33 C32 119.8(3) . . ?
F8 C33 C34 120.7(3) . . ?
C34 C33 C32 119.4(2) . . ?
F9 C34 C33 119.6(3) . . ?
F9 C34 C35 120.5(3) . . ?
C33 C34 C35 119.9(2) . . ?
F10 C35 C30 120.1(2) . . ?
F10 C35 C34 117.9(2) . . ?
C30 C35 C34 122.0(2) . . ?
C1 N1 C5 121.5(2) . . ?
C1 N1 C15 120.85(19) . . ?
C15 N1 C5 116.73(19) . . ?
C1 N2 C2 127.6(2) . . ?
C1 N2 C6 120.22(19) . . ?
C6 N2 C2 112.09(19) . . ?
N1 C1 Se1 118.93(17) . . ?
N2 C1 Se1 121.44(17) . . ?
N2 C1 N1 119.6(2) . . ?
N2 C2 H2A 108.4 . . ?
N2 C2 H2B 108.4 . . ?
N2 C2 C3 115.4(2) . . ?
H2A C2 H2B 107.5 . . ?
C3 C2 H2A 108.4 . . ?
C3 C2 H2B 108.4 . . ?
C2 C3 H3A 109.2 . . ?
C2 C3 H3B 109.2 . . ?
C2 C3 C4 112.2(3) . . ?
H3A C3 H3B 107.9 . . ?
C4 C3 H3A 109.2 . . ?
C4 C3 H3B 109.2 . . ?
C3 C4 H4A 109.5 . . ?
C3 C4 H4B 109.5 . . ?
H4A C4 H4B 108.1 . . ?
C5 C4 C3 110.5(2) . . ?
C5 C4 H4A 109.5 . . ?
C5 C4 H4B 109.5 . . ?
N1 C5 C4 112.7(2) . . ?
N1 C5 H5A 109.1 . . ?
N1 C5 H5B 109.1 . . ?
C4 C5 H5A 109.1 . . ?
C4 C5 H5B 109.1 . . ?
H5A C5 H5B 107.8 . . ?
C7 C6 N2 119.3(2) . . ?
C7 C6 C11 122.1(2) . . ?
C11 C6 N2 118.4(2) . . ?
C6 C7 C8 117.8(2) . . ?
C6 C7 C12 121.9(2) . . ?
C8 C7 C12 120.2(2) . . ?
C7 C8 H8 118.9 . . ?
C9 C8 C7 122.2(2) . . ?
C9 C8 H8 118.9 . . ?
C8 C9 C10 118.3(2) . . ?
C8 C9 C13 121.3(3) . . ?
C10 C9 C13 120.3(3) . . ?
C9 C10 H10 119.1 . . ?
C9 C10 C11 121.8(2) . . ?
C11 C10 H10 119.1 . . ?
C6 C11 C14 121.3(2) . . ?
C10 C11 C6 117.7(2) . . ?
C10 C11 C14 121.0(2) . . ?
C7 C12 H12A 109.5 . . ?
C7 C12 H12B 109.5 . . ?
C7 C12 H12C 109.5 . . ?
H12A C12 H12B 109.5 . . ?
H12A C12 H12C 109.5 . . ?
H12B C12 H12C 109.5 . . ?
C9 C13 H13A 109.5 . . ?
C9 C13 H13B 109.5 . . ?
C9 C13 H13C 109.5 . . ?
H13A C13 H13B 109.5 . . ?
H13A C13 H13C 109.5 . . ?
H13B C13 H13C 109.5 . . ?
C11 C14 H14A 109.5 . . ?
C11 C14 H14B 109.5 . . ?
C11 C14 H14C 109.5 . . ?
H14A C14 H14B 109.5 . . ?
H14A C14 H14C 109.5 . . ?
H14B C14 H14C 109.5 . . ?
C16 C15 N1 118.9(2) . . ?
C16 C15 C20 121.7(2) . . ?
C20 C15 N1 119.4(2) . . ?
C15 C16 C21 121.9(2) . . ?
C17 C16 C15 118.0(2) . . ?
C17 C16 C21 120.2(2) . . ?
C16 C17 H17 119.0 . . ?
C18 C17 C16 122.0(2) . . ?
C18 C17 H17 119.0 . . ?
C17 C18 C22 121.5(2) . . ?
C19 C18 C17 118.2(2) . . ?
C19 C18 C22 120.2(2) . . ?
C18 C19 H19 118.9 . . ?
C18 C19 C20 122.2(2) . . ?
C20 C19 H19 118.9 . . ?
C15 C20 C23 121.9(2) . . ?
C19 C20 C15 117.9(2) . . ?
C19 C20 C23 120.2(2) . . ?
C16 C21 H21A 109.5 . . ?
C16 C21 H21B 109.5 . . ?
C16 C21 H21C 109.5 . . ?
H21A C21 H21B 109.5 . . ?
H21A C21 H21C 109.5 . . ?
H21B C21 H21C 109.5 . . ?
C18 C22 H22A 109.5 . . ?
C18 C22 H22B 109.5 . . ?
C18 C22 H22C 109.5 . . ?
H22A C22 H22B 109.5 . . ?
H22A C22 H22C 109.5 . . ?
H22B C22 H22C 109.5 . . ?
C20 C23 H23A 109.5 . . ?
C20 C23 H23B 109.5 . . ?
C20 C23 H23C 109.5 . . ?
H23A C23 H23B 109.5 . . ?
H23A C23 H23C 109.5 . . ?
H23B C23 H23C 109.5 . . ?
C37 C36 I3 120.0(5) . . ?
C41 C36 I3 120.7(4) . . ?
C41 C36 C37 119.3(6) . . ?
F11 C37 C36 122.2(6) . . ?
F11 C37 C38 116.9(5) . . ?
C36 C37 C38 120.9(7) . . ?
F12 C38 C37 120.8(5) . . ?
F12 C38 C39 118.9(4) . . ?
C39 C38 C37 120.3(5) . . ?
F13 C39 C38 121.2(4) . . ?
F13 C39 C40 120.4(4) . . ?
C38 C39 C40 118.4(5) . . ?
F14 C40 C39 118.0(5) . . ?
F14 C40 C41 120.9(5) . . ?
C41 C40 C39 121.1(5) . . ?
F15 C41 C36 120.9(5) . . ?
F15 C41 C40 119.0(5) . . ?
C40 C41 C36 120.0(5) . . ?

loop_
_geom_bond_atom_site_label_1
_geom_bond_atom_site_label_2
_geom_bond_distance
_geom_bond_site_symmetry_2
_geom_bond_publ_flag
I1 C24 2.109(2) . ?
F1 C25 1.344(3) . ?
F2 C26 1.340(3) . ?
F3 C27 1.339(3) . ?
F4 C28 1.347(3) . ?
F5 C29 1.345(3) . ?
C24 C25 1.384(3) . ?
C24 C29 1.387(3) . ?
C25 C26 1.383(4) . ?
C26 C27 1.382(4) . ?
C27 C28 1.383(4) . ?
C28 C29 1.377(3) . ?
I2 C30 2.096(2) . ?
F6 C31 1.341(3) . ?
F7 C32 1.342(3) . ?
F8 C33 1.343(3) . ?
F9 C34 1.346(3) . ?
F10 C35 1.340(3) . ?
C30 C31 1.377(3) . ?
C30 C35 1.379(3) . ?
C31 C32 1.380(4) . ?
C32 C33 1.373(4) . ?
C33 C34 1.368(4) . ?
C34 C35 1.381(4) . ?
Se1 C1 1.876(2) . ?
N1 C1 1.353(3) . ?
N1 C5 1.485(3) . ?
N1 C15 1.447(3) . ?
N2 C1 1.348(3) . ?
N2 C2 1.501(3) . ?
N2 C6 1.451(3) . ?
C2 H2A 0.9900 . ?
C2 H2B 0.9900 . ?
C2 C3 1.513(4) . ?
C3 H3A 0.9900 . ?
C3 H3B 0.9900 . ?
C3 C4 1.526(4) . ?
C4 H4A 0.9900 . ?
C4 H4B 0.9900 . ?
C4 C5 1.520(4) . ?
C5 H5A 0.9900 . ?
C5 H5B 0.9900 . ?
C6 C7 1.391(3) . ?
C6 C11 1.400(3) . ?
C7 C8 1.398(3) . ?
C7 C12 1.506(4) . ?
C8 H8 0.9500 . ?
C8 C9 1.384(4) . ?
C9 C10 1.394(4) . ?
C9 C13 1.511(4) . ?
C10 H10 0.9500 . ?
C10 C11 1.399(3) . ?
C11 C14 1.506(4) . ?
C12 H12A 0.9800 . ?
C12 H12B 0.9800 . ?
C12 H12C 0.9800 . ?
C13 H13A 0.9800 . ?
C13 H13B 0.9800 . ?
C13 H13C 0.9800 . ?
C14 H14A 0.9800 . ?
C14 H14B 0.9800 . ?
C14 H14C 0.9800 . ?
C15 C16 1.401(3) . ?
C15 C20 1.401(3) . ?
C16 C17 1.396(3) . ?
C16 C21 1.510(3) . ?
C17 H17 0.9500 . ?
C17 C18 1.390(3) . ?
C18 C19 1.389(3) . ?
C18 C22 1.509(3) . ?
C19 H19 0.9500 . ?
C19 C20 1.394(3) . ?
C20 C23 1.508(3) . ?
C21 H21A 0.9800 . ?
C21 H21B 0.9800 . ?
C21 H21C 0.9800 . ?
C22 H22A 0.9800 . ?
C22 H22B 0.9800 . ?
C22 H22C 0.9800 . ?
C23 H23A 0.9800 . ?
C23 H23B 0.9800 . ?
C23 H23C 0.9800 . ?
I3 C36 2.071(8) . ?
F11 C37 1.331(8) . ?
F12 C38 1.337(5) . ?
F13 C39 1.319(6) . ?
F14 C40 1.343(6) . ?
F15 C41 1.327(6) . ?
C36 C37 1.386(6) . ?
C36 C41 1.384(6) . ?
C37 C38 1.392(7) . ?
C38 C39 1.380(5) . ?
C39 C40 1.411(5) . ?
C40 C41 1.379(7) . ?

loop_
_geom_hbond_atom_site_label_D
_geom_hbond_atom_site_label_H
_geom_hbond_atom_site_label_A
_geom_hbond_distance_DH
_geom_hbond_distance_HA
_geom_hbond_distance_DA
_geom_hbond_angle_DHA
_geom_hbond_site_symmetry_A
_geom_hbond_publ_flag
C2 H2A I2 0.99 3.25 3.852(3) 121.0 4_565 yes
C3 H3B F12 0.99 2.54 3.456(4) 154.8 4_565 yes
C5 H5B F4 0.99 2.55 3.530(3) 169.5 2_655 yes

loop_
_geom_torsion_atom_site_label_1
_geom_torsion_atom_site_label_2
_geom_torsion_atom_site_label_3
_geom_torsion_atom_site_label_4
_geom_torsion
_geom_torsion_site_symmetry_1
_geom_torsion_site_symmetry_2
_geom_torsion_site_symmetry_3
_geom_torsion_site_symmetry_4
_geom_torsion_publ_flag
I1 C24 C25 F1 -3.1(3) . . . . ?
I1 C24 C25 C26 175.48(19) . . . . ?
I1 C24 C29 F5 2.8(3) . . . . ?
I1 C24 C29 C28 -176.29(18) . . . . ?
F1 C25 C26 F2 -0.2(4) . . . . ?
F1 C25 C26 C27 179.7(2) . . . . ?
F2 C26 C27 F3 1.6(4) . . . . ?
F2 C26 C27 C28 -179.7(2) . . . . ?
F3 C27 C28 F4 -1.1(3) . . . . ?
F3 C27 C28 C29 177.3(2) . . . . ?
F4 C28 C29 F5 0.0(3) . . . . ?
F4 C28 C29 C24 179.0(2) . . . . ?
C24 C25 C26 F2 -178.7(2) . . . . ?
C24 C25 C26 C27 1.1(4) . . . . ?
C25 C24 C29 F5 179.9(2) . . . . ?
C25 C24 C29 C28 0.8(4) . . . . ?
C25 C26 C27 F3 -178.2(2) . . . . ?
C25 C26 C27 C28 0.4(4) . . . . ?
C26 C27 C28 F4 -179.7(2) . . . . ?
C26 C27 C28 C29 -1.3(4) . . . . ?
C27 C28 C29 F5 -178.4(2) . . . . ?
C27 C28 C29 C24 0.7(4) . . . . ?
C29 C24 C25 F1 179.8(2) . . . . ?
C29 C24 C25 C26 -1.7(4) . . . . ?
I2 C30 C31 F6 -3.2(4) . . . . ?
I2 C30 C31 C32 177.0(2) . . . . ?
I2 C30 C35 F10 3.7(3) . . . . ?
I2 C30 C35 C34 -177.0(2) . . . . ?
F6 C31 C32 F7 -0.9(4) . . . . ?
F6 C31 C32 C33 -179.5(3) . . . . ?
F7 C32 C33 F8 0.1(4) . . . . ?
F7 C32 C33 C34 -178.8(3) . . . . ?
F8 C33 C34 F9 0.3(4) . . . . ?
F8 C33 C34 C35 -178.7(3) . . . . ?
F9 C34 C35 F10 0.0(4) . . . . ?
F9 C34 C35 C30 -179.3(2) . . . . ?
C30 C31 C32 F7 178.9(3) . . . . ?
C30 C31 C32 C33 0.2(4) . . . . ?
C31 C30 C35 F10 -178.8(2) . . . . ?
C31 C30 C35 C34 0.5(4) . . . . ?
C31 C32 C33 F8 178.8(3) . . . . ?
C31 C32 C33 C34 -0.1(4) . . . . ?
C32 C33 C34 F9 179.1(3) . . . . ?
C32 C33 C34 C35 0.1(4) . . . . ?
C33 C34 C35 F10 179.0(2) . . . . ?
C33 C34 C35 C30 -0.4(4) . . . . ?
C35 C30 C31 F6 179.3(2) . . . . ?
C35 C30 C31 C32 -0.4(4) . . . . ?
N1 C15 C16 C17 179.4(2) . . . . ?
N1 C15 C16 C21 -0.2(3) . . . . ?
N1 C15 C20 C19 -178.9(2) . . . . ?
N1 C15 C20 C23 1.0(3) . . . . ?
N2 C2 C3 C4 78.5(3) . . . . ?
N2 C6 C7 C8 177.3(2) . . . . ?
N2 C6 C7 C12 -6.6(3) . . . . ?
N2 C6 C11 C10 -177.7(2) . . . . ?
N2 C6 C11 C14 2.6(3) . . . . ?
C1 N1 C5 C4 85.7(3) . . . . ?
C1 N1 C15 C16 97.3(3) . . . . ?
C1 N1 C15 C20 -84.4(3) . . . . ?
C1 N2 C2 C3 -23.5(4) . . . . ?
C1 N2 C6 C7 96.7(3) . . . . ?
C1 N2 C6 C11 -88.3(3) . . . . ?
C2 N2 C1 Se1 159.3(2) . . . . ?
C2 N2 C1 N1 -19.9(4) . . . . ?
C2 N2 C6 C7 -81.0(3) . . . . ?
C2 N2 C6 C11 94.0(3) . . . . ?
C2 C3 C4 C5 -37.7(3) . . . . ?
C3 C4 C5 N1 -48.0(3) . . . . ?
C5 N1 C1 Se1 159.24(18) . . . . ?
C5 N1 C1 N2 -21.6(3) . . . . ?
C5 N1 C15 C16 -71.7(3) . . . . ?
C5 N1 C15 C20 106.6(3) . . . . ?
C6 N2 C1 Se1 -18.0(3) . . . . ?
C6 N2 C1 N1 162.8(2) . . . . ?
C6 N2 C2 C3 154.0(2) . . . . ?
C6 C7 C8 C9 0.0(4) . . . . ?
C7 C6 C11 C10 -2.9(4) . . . . ?
C7 C6 C11 C14 177.4(2) . . . . ?
C7 C8 C9 C10 -2.0(4) . . . . ?
C7 C8 C9 C13 175.2(2) . . . . ?
C8 C9 C10 C11 1.6(4) . . . . ?
C9 C10 C11 C6 0.8(4) . . . . ?
C9 C10 C11 C14 -179.5(2) . . . . ?
C11 C6 C7 C8 2.5(4) . . . . ?
C11 C6 C7 C12 178.6(2) . . . . ?
C12 C7 C8 C9 -176.2(2) . . . . ?
C13 C9 C10 C11 -175.6(2) . . . . ?
C15 N1 C1 Se1 -9.2(3) . . . . ?
C15 N1 C1 N2 170.0(2) . . . . ?
C15 N1 C5 C4 -105.4(2) . . . . ?
C15 C16 C17 C18 -0.3(3) . . . . ?
C16 C15 C20 C19 -0.7(3) . . . . ?
C16 C15 C20 C23 179.2(2) . . . . ?
C16 C17 C18 C19 -1.1(3) . . . . ?
C16 C17 C18 C22 178.0(2) . . . . ?
C17 C18 C19 C20 1.6(4) . . . . ?
C18 C19 C20 C15 -0.7(3) . . . . ?
C18 C19 C20 C23 179.3(2) . . . . ?
C20 C15 C16 C17 1.2(3) . . . . ?
C20 C15 C16 C21 -178.5(2) . . . . ?
C21 C16 C17 C18 179.4(2) . . . . ?
C22 C18 C19 C20 -177.5(2) . . . . ?
I3 C36 C37 F11 1.6(12) . . . . ?
I3 C36 C37 C38 179.8(6) . . . . ?
I3 C36 C41 F15 2.2(6) . . . . ?
I3 C36 C41 C40 -178.7(7) . . . . ?
F11 C37 C38 F12 -1.8(11) . . . . ?
F11 C37 C38 C39 176.7(6) . . . . ?
F12 C38 C39 F13 0.9(7) . . . . ?
F12 C38 C39 C40 -179.9(4) . . . . ?
F13 C39 C40 F14 -1.0(7) . . . . ?
F13 C39 C40 C41 178.7(5) . . . . ?
F14 C40 C41 F15 -1.8(10) . . . . ?
F14 C40 C41 C36 179.1(4) . . . . ?
C36 C37 C38 F12 179.9(7) . . . . ?
C36 C37 C38 C39 -1.5(11) . . . . ?
C37 C36 C41 F15 -178.6(10) . . . . ?
C37 C36 C41 C40 0.5(8) . . . . ?
C37 C38 C39 F13 -177.7(6) . . . . ?
C37 C38 C39 C40 1.5(8) . . . . ?
C38 C39 C40 F14 179.9(4) . . . . ?
C38 C39 C40 C41 -0.4(8) . . . . ?
C39 C40 C41 F15 178.5(6) . . . . ?
C39 C40 C41 C36 -0.6(8) . . . . ?
C41 C36 C37 F11 -177.7(6) . . . . ?
C41 C36 C37 C38 0.5(11) . . . . ?

_cod_database_fobs_code 2109067
